data_2008626
loop_
_publ_author_name
'Deng, Jingen'
'He, Ze'
'Yu, Kaibai'
'Mi, Aiqiao'
'Jiang, Yaozhong'

_publ_section_title
;
 (2<i>R</i>,<i>S</i>~P~)-2-Hydroxymethyl-1-phenylphospholane 1-oxide
;
_journal_issue 6
_journal_name_full 'Acta Crystallographica Section C'
_journal_page_first IUC9900060
_journal_paper_doi 10.1107/S0108270199099266
_journal_volume 55
_journal_year 1999
_chemical_formula_sum 'C11 H15 O2 P'
_chemical_formula_weight 210.20
_chemical_name_systematic
;
 ?
;
_space_group_IT_number 19
_symmetry_cell_setting orthorhombic
_symmetry_space_group_name_Hall 'P 2ac 2ab'
_symmetry_space_group_name_H-M 'P 21 21 21'
_audit_creation_method SHELXL
_cell_angle_alpha 90.00
_cell_angle_beta 90.00
_cell_angle_gamma 90.00
_cell_formula_units_Z 4
_cell_length_a 5.9100(10)
_cell_length_b 11.210(2)
_cell_length_c 15.961(2)
_cell_measurement_reflns_used 28
_cell_measurement_temperature 292(2)
_cell_measurement_theta_max 16.80
_cell_measurement_theta_min 3.90
_cell_volume 1057.4(3)
_computing_cell_refinement XSCANS
_computing_data_collection 'XSCANS (Siemens, 1994a)'
_computing_data_reduction 'SHELXTL (Siemens, 1994b)'
_computing_molecular_graphics SHELXTL
_computing_publication_material SHELXTL
_computing_structure_refinement 'SHELXL94 (Sheldrick, 1994)'
_computing_structure_solution 'SHELXS86 (Sheldrick, 1990)'
_diffrn_ambient_temperature 292(2)
_diffrn_measurement_device 'Siemens P4'
_diffrn_measurement_method \w
_diffrn_radiation_monochromator graphite
_diffrn_radiation_source 'normal-focus sealed tube'
_diffrn_radiation_type MoK\a
_diffrn_radiation_wavelength 0.71073
_diffrn_reflns_av_R_equivalents 0.009
_diffrn_reflns_av_sigmaI/netI 0.0268
_diffrn_reflns_limit_h_max 7
_diffrn_reflns_limit_h_min 0
_diffrn_reflns_limit_k_max 14
_diffrn_reflns_limit_k_min -1
_diffrn_reflns_limit_l_max 20
_diffrn_reflns_limit_l_min -1
_diffrn_reflns_number 1681
_diffrn_reflns_theta_max 26.99
_diffrn_reflns_theta_min 2.22
_diffrn_standards_decay_% 3.82
_diffrn_standards_interval_count 97
_diffrn_standards_number 3
_exptl_absorpt_coefficient_mu 0.231
_exptl_absorpt_correction_type none
_exptl_crystal_colour colorless
_exptl_crystal_density_diffrn 1.320
_exptl_crystal_description irregular
_exptl_crystal_F_000 448
_exptl_crystal_size_max 0.60
_exptl_crystal_size_mid 0.40
_exptl_crystal_size_min 0.40
_refine_diff_density_max 0.209
_refine_diff_density_min -0.160
_refine_ls_abs_structure_details 'Flack (1983)'
_refine_ls_abs_structure_Flack 0.05(12)
_refine_ls_extinction_coef 0.012(2)
_refine_ls_extinction_method SHELXL94
_refine_ls_goodness_of_fit_all 0.984
_refine_ls_goodness_of_fit_obs 1.035
_refine_ls_hydrogen_treatment none
_refine_ls_matrix_type full
_refine_ls_number_parameters 136
_refine_ls_number_reflns 1543
_refine_ls_number_restraints 0
_refine_ls_restrained_S_all 0.984
_refine_ls_restrained_S_obs 1.035
_refine_ls_R_factor_all 0.035
_refine_ls_R_factor_obs .030
_refine_ls_shift/esd_max 0.001
_refine_ls_shift/esd_mean 0.000
_refine_ls_structure_factor_coef Fsqd
_refine_ls_weighting_details 'w = 1/[\s^2^(Fo^2^)+(0.0483P)^2^] where P = (Fo^2^+2Fc^2^)/3'
_refine_ls_weighting_scheme calc
_refine_ls_wR_factor_all 0.075
_refine_ls_wR_factor_obs .074
_reflns_number_observed 1358
_reflns_number_total 1543
_reflns_observed_criterion I>2\s(I)
_cod_data_source_file qb0096.cif
_cod_data_source_block hz01
_cod_depositor_comments
;
The following automatic conversions were performed:
'_symmetry_cell_setting' value 'Orthorhombic' changed to 'orthorhombic'
according to '/home/saulius/struct/CIF-dictionaries/cif_core.dic'
dictionary named 'cif_core.dic' version 2.4.1 from 2010-06-29.

Automatic conversion script
Id: cif_fix_enum 1527 2010-12-29 10:47:43Z saulius 

The following automatic conversions were performed:

'_refine_ls_weighting_scheme' value 'calc w =
1/[\s^2^(Fo^2^)+(0.0483P)^2^] where P = (Fo^2^+2Fc^2^)/3' was changed
to 'calc'. New tag '_refine_ls_weighting_details' was created. The
value of the new tag was set to 'w = 1/[\s^2^(Fo^2^)+(0.0483P)^2^]
where P = (Fo^2^+2Fc^2^)/3'.

Automatic conversion script
Id: cif_fix_values 3143 2015-03-26 13:38:13Z robertas 
;
_cod_database_code 2008626

loop_
_symmetry_equiv_pos_as_xyz
'x, y, z'
'-x+1/2, -y, z+1/2'
'-x, y+1/2, -z+1/2'
'x+1/2, -y+1/2, -z'

loop_
_atom_site_aniso_label
_atom_site_aniso_U_11
_atom_site_aniso_U_22
_atom_site_aniso_U_33
_atom_site_aniso_U_12
_atom_site_aniso_U_13
_atom_site_aniso_U_23
P .0253(2) .0291(2) .0352(3) .0033(2) .0005(3) -.0011(3)
O1 .0348(8) .0398(8) .0582(10) .0112(7) -.0023(8) -.0016(9)
O2 .0498(11) .0421(10) .113(2) .0014(9) .0283(12) .0165(12)
C1 .0366(12) .0509(13) .0438(12) .0050(11) .0006(12) .0020(12)
C2 .045(2) .063(2) .0530(14) -.0014(14) -.0128(13) .0153(14)
C3 .069(2) .059(2) .0406(13) -.015(2) -.0115(13) .0085(13)
C4 .074(2) .067(2) .0373(12) .002(2) .0144(13) .0009(14)
C5 .0459(14) .0532(14) .0457(12) .0049(14) .0108(11) .0030(14)
C6 .0307(9) .0306(10) .0347(10) -.0013(9) -.0006(9) -.0026(9)
C7 .0369(12) .0391(11) .0426(12) -.0043(11) .0018(10) .0056(11)
C8 .0551(15) .056(2) .0441(13) .0009(14) .0160(12) .0004(12)
C9 .0493(15) .0451(14) .0412(12) .0059(13) .0055(13) -.0103(11)
C10 .0344(12) .0320(10) .0375(11) .0006(11) -.0048(11) -.0041(9)
C11 .0400(11) .0318(11) .0565(14) .0010(10) .0014(13) -.0013(13)

loop_
_atom_site_label
_atom_site_fract_x
_atom_site_fract_y
_atom_site_fract_z
_atom_site_U_iso_or_equiv
_atom_site_thermal_displace_type
_atom_site_calc_flag
_atom_site_refinement_flags
_atom_site_occupancy
_atom_site_disorder_group
_atom_site_type_symbol
P .17237(9) .07405(5) .80816(3) .0299(2) Uani d . 1 . P
O1 .3829(2) .00070(13) .80974(11) .0443(4) Uani d . 1 . O
O2 .4631(3) .3039(2) .7728(2) .0682(6) Uani d . 1 . O
C1 -.1381(4) .1528(2) .6888(2) .0437(6) Uani d . 1 . C
H1 -.2303 .1727 .7338 .052 Uiso calc R 1 . H
C2 -.2102(5) .1753(3) .6078(2) .0536(7) Uani d . 1 . C
H2 -.3486 .2126 .5987 .064 Uiso calc R 1 . H
C3 -.0785(5) .1430(2) .5410(2) .0560(7) Uani d . 1 . C
H3 -.1276 .1577 .4866 .067 Uiso calc R 1 . H
C4 .1253(5) .0889(3) .5545(2) .0595(8) Uani d . 1 . C
H4 .2132 .0654 .5091 .071 Uiso calc R 1 . H
C5 .2028(4) .0686(3) .63551(14) .0483(6) Uani d . 1 . C
H5 .3434 .0334 .64407 .058 Uiso calc R 1 . H
C6 .0716(3) .1005(2) .70286(13) .0320(5) Uani d . 1 . C
C7 -.0633(4) .0166(2) .86993(14) .0395(5) Uani d . 1 . C
H7A -.1991 .0115 .83599 .047 Uiso calc R 1 . H
H7B -.0284 -.0621 .89153 .047 Uiso calc R 1 . H
C8 -.0964(5) .1048(2) .9416(2) .0518(7) Uani d . 1 . C
H8A -.2526 .1037 .9602 .062 Uiso calc R 1 . H
H8B -.0004 .0834 .9885 .062 Uiso calc R 1 . H
C9 -.0346(4) .2279(2) .9095(2) .0452(6) Uani d . 1 . C
H9A -.0205 .2832 .9560 .054 Uiso calc R 1 . H
H9B -.1512 .2571 .8720 .054 Uiso calc R 1 . H
C10 .1910(4) .2176(2) .86297(14) .0346(5) Uani d . 1 . C
C11 .2531(4) .3249(2) .8109(2) .0428(5) Uani d . 1 . C
H11A .1385 .3386 .7685 .051 Uiso calc R 1 . H
H11B .2619 .3952 .8462 .051 Uiso calc R 1 . H
H2O .508(8) .367(3) .742(2) .124(15) Uiso d . 1 . H
H10 .313(4) .202(2) .902(2) .050(7) Uiso d . 1 . H

loop_
_atom_type_symbol
_atom_type_description
_atom_type_scat_dispersion_real
_atom_type_scat_dispersion_imag
_atom_type_scat_source
C C 0.0033 0.0016 'International Tables Vol C Tables 4.2.6.8 and 6.1.1.4'
H H 0.0000 0.0000 'International Tables Vol C Tables 4.2.6.8 and 6.1.1.4'
O O 0.0106 0.0060 'International Tables Vol C Tables 4.2.6.8 and 6.1.1.4'
P P 0.1023 0.0942 'International Tables Vol C Tables 4.2.6.8 and 6.1.1.4'

loop_
_geom_angle_atom_site_label_1
_geom_angle_atom_site_label_2
_geom_angle_atom_site_label_3
_geom_angle
O1 P C6 112.39(10)
O1 P C7 115.67(10)
C6 P C7 107.99(10)
O1 P C10 115.18(10)
C6 P C10 108.63(10)
C7 P C10 95.60(11)
C2 C1 C6 120.2(2)
C3 C2 C1 120.2(3)
C4 C3 C2 119.8(2)
C3 C4 C5 120.7(3)
C6 C5 C4 120.0(2)
C5 C6 C1 119.1(2)
C5 C6 P 120.0(2)
C1 C6 P 120.9(2)
C8 C7 P 105.9(2)
C9 C8 C7 107.9(2)
C8 C9 C10 107.7(2)
C11 C10 C9 114.8(2)
C11 C10 P 116.9(2)
C9 C10 P 104.2(2)
O2 C11 C10 108.7(2)

loop_
_geom_bond_atom_site_label_1
_geom_bond_atom_site_label_2
_geom_bond_site_symmetry_2
_geom_bond_distance
_geom_bond_publ_flag
P O1 . 1.4916(14) ?
P C6 . 1.808(2) ?
P C7 . 1.824(2) ?
P C10 . 1.834(2) ?
O2 C11 . 1.403(3) ?
C1 C2 . 1.384(3) ?
C1 C6 . 1.389(3) ?
C2 C3 . 1.369(4) ?
C3 C4 . 1.365(4) ?
C4 C5 . 1.390(3) ?
C5 C6 . 1.373(3) ?
C7 C8 . 1.524(3) ?
C8 C9 . 1.516(4) ?
C9 C10 . 1.531(3) ?
C10 C11 . 1.508(3) ?

loop_
_geom_torsion_atom_site_label_1
_geom_torsion_atom_site_label_2
_geom_torsion_atom_site_label_3
_geom_torsion_atom_site_label_4
_geom_torsion
C6 C1 C2 C3 2.0(4)
C1 C2 C3 C4 -0.4(4)
C2 C3 C4 C5 -1.4(4)
C3 C4 C5 C6 1.5(4)
C4 C5 C6 C1 0.1(4)
C4 C5 C6 P 180.0(2)
C2 C1 C6 C5 -1.8(4)
C2 C1 C6 P 178.3(2)
O1 P C6 C5 -8.8(2)
C7 P C6 C5 -137.6(2)
C10 P C6 C5 119.8(2)
O1 P C6 C1 171.1(2)
C7 P C6 C1 42.3(2)
C10 P C6 C1 -60.3(2)
O1 P C7 C8 112.6(2)
C6 P C7 C8 -120.5(2)
C10 P C7 C8 -8.8(2)
P C7 C8 C9 32.5(2)
C7 C8 C9 C10 -47.0(3)
C8 C9 C10 C11 167.2(2)
C8 C9 C10 P 38.1(2)
O1 P C10 C11 93.8(2)
C6 P C10 C11 -33.2(2)
C7 P C10 C11 -144.3(2)
O1 P C10 C9 -138.3(2)
C6 P C10 C9 94.6(2)
C7 P C10 C9 -16.5(2)
C9 C10 C11 O2 179.4(2)
P C10 C11 O2 -58.1(3)

loop_
_cod_related_entry_id
_cod_related_entry_database
_cod_related_entry_code
1 ChemSpider 21183008
